data_7239287
loop_
_publ_author_name
'Hoshino, Norihisa'
'Takeda, Takashi'
'Akutagawa, Tomoyuki'

_publ_section_title
;
 Multi-functional molecular rotators with dielectric, magnetic and optical
 responses
;
_journal_issue 2
_journal_name_full 'RSC Adv.'
_journal_page_first 743
_journal_paper_doi 10.1039/C3RA44515A
_journal_volume 4
_journal_year 2014
_chemical_formula_moiety 'C9 H14 N O'
_chemical_formula_sum 'C9 H14 N O'
_chemical_formula_weight 152.21
_space_group_IT_number 61
_space_group_name_Hall '-P 2ac 2ab'
_space_group_name_H-M_alt 'P b c a'
_symmetry_cell_setting orthorhombic
_symmetry_space_group_name_Hall '-P 2ac 2ab'
_symmetry_space_group_name_H-M 'P b c a'
_atom_sites_solution_hydrogens geom
_atom_sites_solution_primary direct
_atom_sites_solution_secondary difmap
_audit_creation_method SHELXL-97
_cell_angle_alpha 90.00
_cell_angle_beta 90.00
_cell_angle_gamma 90.00
_cell_formula_units_Z 8
_cell_length_a 11.2663(3)
_cell_length_b 10.6630(3)
_cell_length_c 13.2030(3)
_cell_measurement_reflns_used 6886
_cell_measurement_temperature 250(2)
_cell_measurement_theta_max 136.46
_cell_measurement_theta_min 10.32
_cell_volume 1586.11(7)
_computing_cell_refinement 'RAPID AUTO'
_computing_data_collection 'RAPID AUTO (Rigaku, 2011)'
_computing_data_reduction 'RAPID AUTO'
_computing_molecular_graphics 'CrystalStructure 4.0'
_computing_publication_material 'CrystalStructure 4.0 (Rigaku, 2010)'
_computing_structure_refinement 'SHELXL97 (Sheldrick, 2008)'
_computing_structure_solution 'SHELXS97 (Sheldrick, 2008)'
_diffrn_ambient_temperature 250(2)
_diffrn_detector_area_resol_mean 10.000
_diffrn_measured_fraction_theta_full 1.000
_diffrn_measured_fraction_theta_max 1.000
_diffrn_measurement_device_type 'Rigaku R-AXIS RAPID'
_diffrn_measurement_method 'phi and omega scans'
_diffrn_radiation_monochromator graphite
_diffrn_radiation_source 'rotating-anode X-ray tube'
_diffrn_radiation_type CuK\a
_diffrn_radiation_wavelength 1.54187
_diffrn_reflns_av_R_equivalents 0.0856
_diffrn_reflns_av_sigmaI/netI 0.0442
_diffrn_reflns_limit_h_max 13
_diffrn_reflns_limit_h_min -13
_diffrn_reflns_limit_k_max 12
_diffrn_reflns_limit_k_min -12
_diffrn_reflns_limit_l_max 15
_diffrn_reflns_limit_l_min -15
_diffrn_reflns_number 16343
_diffrn_reflns_theta_full 68.23
_diffrn_reflns_theta_max 68.23
_diffrn_reflns_theta_min 6.63
_exptl_absorpt_coefficient_mu 0.653
_exptl_absorpt_correction_T_max 0.8624
_exptl_absorpt_correction_T_min 0.7432
_exptl_absorpt_correction_type multi-scan
_exptl_absorpt_process_details 'ABSCOR (Rigaku, 1995)'
_exptl_crystal_colour yellow
_exptl_crystal_density_diffrn 1.275
_exptl_crystal_density_method 'not measured'
_exptl_crystal_description needle
_exptl_crystal_F_000 664
_exptl_crystal_size_max 0.20
_exptl_crystal_size_mid 0.10
_exptl_crystal_size_min 0.10
_refine_diff_density_max 0.218
_refine_diff_density_min -0.252
_refine_diff_density_rms 0.050
_refine_ls_extinction_method none
_refine_ls_goodness_of_fit_ref 1.133
_refine_ls_hydrogen_treatment constr
_refine_ls_matrix_type full
_refine_ls_number_parameters 100
_refine_ls_number_reflns 1450
_refine_ls_number_restraints 0
_refine_ls_restrained_S_all 1.133
_refine_ls_R_factor_all 0.0761
_refine_ls_R_factor_gt 0.0656
_refine_ls_shift/su_max 0.000
_refine_ls_shift/su_mean 0.000
_refine_ls_structure_factor_coef Fsqd
_refine_ls_weighting_details 'calc w=1/[\s^2^(Fo^2^)+(0.0409P)^2^+1.4439P] where P=(Fo^2^+2Fc^2^)/3'
_refine_ls_weighting_scheme calc
_refine_ls_wR_factor_gt 0.1603
_refine_ls_wR_factor_ref 0.1655
_reflns_number_gt 1160
_reflns_number_total 1450
_reflns_threshold_expression >2sigma(I)
_cod_data_source_file c3ra44515a.txt
_cod_data_source_block AZADO_LT
_cod_depositor_comments
;
The following automatic conversions were performed:

data item '_symmetry_cell_setting' value 'Orthorhombic' was changed
to 'orthorhombic' in accordance with the
/home/saulius/struct/COD-crude-data/automatic-downloads/DataCite-retrospective/RSC/depositions/lib/dictionaries/cif_core.dic
dictionary named 'cif_core.dic' version 2.4.2 last updated on
2011-04-26.

Automatic conversion script
Id: cif_fix_values 6909 2019-04-08 15:41:33Z antanas 
;
_cod_database_code 7239287

loop_
_symmetry_equiv_pos_as_xyz
'x, y, z'
'-x+1/2, -y, z+1/2'
'-x, y+1/2, -z+1/2'
'x+1/2, -y+1/2, -z'
'-x, -y, -z'
'x-1/2, y, -z-1/2'
'x, -y-1/2, z-1/2'
'-x-1/2, y-1/2, z'

loop_
_atom_site_label
_atom_site_type_symbol
_atom_site_fract_x
_atom_site_fract_y
_atom_site_fract_z
_atom_site_U_iso_or_equiv
_atom_site_adp_type
_atom_site_occupancy
_atom_site_symmetry_multiplicity
_atom_site_calc_flag
_atom_site_refinement_flags
O1 O 0.54534(18) 0.09867(18) 0.54706(14) 0.0574(6) Uani 1 1 d .
N1 N 0.48153(19) 0.1160(2) 0.46773(15) 0.0428(6) Uani 1 1 d .
C1 C 0.3638(2) 0.1726(3) 0.4807(2) 0.0459(7) Uani 1 1 d .
H1 H 0.3269 0.1414 0.5440 0.055 Uiso 1 1 calc R
C2 C 0.3779(3) 0.3149(3) 0.4860(2) 0.0533(8) Uani 1 1 d .
H2 H 0.4269 0.3376 0.5446 0.064 Uiso 1 1 calc R
H3 H 0.3000 0.3545 0.4939 0.064 Uiso 1 1 calc R
C3 C 0.4370(2) 0.3610(2) 0.3883(2) 0.0480(7) Uani 1 1 d .
H4 H 0.4470 0.4532 0.3913 0.058 Uiso 1 1 calc R
C4 C 0.5590(3) 0.2982(3) 0.3786(2) 0.0605(9) Uani 1 1 d .
H5 H 0.6087 0.3203 0.4369 0.073 Uiso 1 1 calc R
H6 H 0.5988 0.3273 0.3169 0.073 Uiso 1 1 calc R
C5 C 0.5413(3) 0.1556(3) 0.3743(2) 0.0510(7) Uani 1 1 d .
H7 H 0.6194 0.1135 0.3691 0.061 Uiso 1 1 calc R
C6 C 0.2864(2) 0.1381(3) 0.3904(2) 0.0554(8) Uani 1 1 d .
H8 H 0.2079 0.1767 0.3977 0.067 Uiso 1 1 calc R
H9 H 0.2761 0.0469 0.3875 0.067 Uiso 1 1 calc R
C7 C 0.3607(3) 0.3264(3) 0.2972(2) 0.0497(7) Uani 1 1 d .
H10 H 0.3988 0.3557 0.2348 0.060 Uiso 1 1 calc R
H11 H 0.2829 0.3671 0.3027 0.060 Uiso 1 1 calc R
C8 C 0.4656(3) 0.1207(3) 0.2840(2) 0.0626(9) Uani 1 1 d .
H12 H 0.4553 0.0295 0.2813 0.075 Uiso 1 1 calc R
H13 H 0.5047 0.1476 0.2214 0.075 Uiso 1 1 calc R
C9 C 0.3450(3) 0.1843(3) 0.2933(2) 0.0548(8) Uani 1 1 d .
H14 H 0.2950 0.1616 0.2345 0.066 Uiso 1 1 calc R

loop_
_atom_site_aniso_label
_atom_site_aniso_U_11
_atom_site_aniso_U_22
_atom_site_aniso_U_33
_atom_site_aniso_U_23
_atom_site_aniso_U_13
_atom_site_aniso_U_12
O1 0.0644(13) 0.0599(13) 0.0479(12) 0.0098(9) -0.0180(10) 0.0016(10)
N1 0.0430(12) 0.0461(13) 0.0394(12) 0.0073(10) -0.0035(10) 0.0023(10)
C1 0.0435(15) 0.0509(16) 0.0432(15) 0.0070(12) 0.0089(12) 0.0024(12)
C2 0.0687(19) 0.0520(17) 0.0392(15) -0.0069(13) -0.0015(14) 0.0105(14)
C3 0.0562(17) 0.0386(14) 0.0492(16) 0.0048(12) -0.0080(13) -0.0038(12)
C4 0.0451(17) 0.0662(19) 0.070(2) 0.0241(16) -0.0007(15) -0.0072(14)
C5 0.0435(15) 0.0596(17) 0.0499(16) 0.0107(14) 0.0107(13) 0.0111(13)
C6 0.0412(15) 0.0512(16) 0.074(2) 0.0041(15) -0.0074(14) -0.0054(13)
C7 0.0566(17) 0.0515(16) 0.0410(15) 0.0060(12) -0.0063(13) 0.0075(13)
C8 0.090(2) 0.0600(19) 0.0380(15) -0.0038(13) 0.0067(15) 0.0208(17)
C9 0.0685(19) 0.0530(17) 0.0428(16) -0.0068(13) -0.0195(14) 0.0029(15)

loop_
_atom_type_symbol
_atom_type_description
_atom_type_scat_dispersion_real
_atom_type_scat_dispersion_imag
_atom_type_scat_source
C C 0.0181 0.0091 'International Tables Vol C Tables 4.2.6.8 and 6.1.1.4'
H H 0.0000 0.0000 'International Tables Vol C Tables 4.2.6.8 and 6.1.1.4'
N N 0.0311 0.0180 'International Tables Vol C Tables 4.2.6.8 and 6.1.1.4'
O O 0.0492 0.0322 'International Tables Vol C Tables 4.2.6.8 and 6.1.1.4'

loop_
_geom_angle_atom_site_label_1
_geom_angle_atom_site_label_2
_geom_angle_atom_site_label_3
_geom_angle
O1 N1 C1 118.0(2)
O1 N1 C5 118.1(2)
C1 N1 C5 113.3(2)
N1 C1 C6 109.1(2)
N1 C1 C2 108.6(2)
C6 C1 C2 109.6(2)
N1 C1 H1 109.8
C6 C1 H1 109.8
C2 C1 H1 109.8
C1 C2 C3 109.1(2)
C1 C2 H2 109.9
C3 C2 H2 109.9
C1 C2 H3 109.9
C3 C2 H3 109.9
H2 C2 H3 108.3
C7 C3 C2 109.9(2)
C7 C3 C4 109.5(2)
C2 C3 C4 108.6(2)
C7 C3 H4 109.6
C2 C3 H4 109.6
C4 C3 H4 109.6
C3 C4 C5 108.6(2)
C3 C4 H5 110.0
C5 C4 H5 110.0
C3 C4 H6 110.0
C5 C4 H6 110.0
H5 C4 H6 108.3
N1 C5 C8 109.5(2)
N1 C5 C4 108.2(2)
C8 C5 C4 110.3(2)
N1 C5 H7 109.6
C8 C5 H7 109.6
C4 C5 H7 109.6
C1 C6 C9 109.4(2)
C1 C6 H8 109.8
C9 C6 H8 109.8
C1 C6 H9 109.8
C9 C6 H9 109.8
H8 C6 H9 108.2
C3 C7 C9 109.4(2)
C3 C7 H10 109.8
C9 C7 H10 109.8
C3 C7 H11 109.8
C9 C7 H11 109.8
H10 C7 H11 108.2
C5 C8 C9 109.3(2)
C5 C8 H12 109.8
C9 C8 H12 109.8
C5 C8 H13 109.8
C9 C8 H13 109.8
H12 C8 H13 108.3
C8 C9 C6 108.1(2)
C8 C9 C7 110.0(3)
C6 C9 C7 110.0(2)
C8 C9 H14 109.6
C6 C9 H14 109.6
C7 C9 H14 109.6

loop_
_geom_bond_atom_site_label_1
_geom_bond_atom_site_label_2
_geom_bond_distance
O1 N1 1.284(2)
N1 C1 1.468(3)
N1 C5 1.468(3)
C1 C6 1.522(4)
C1 C2 1.527(4)
C1 H1 0.9900
C2 C3 1.533(4)
C2 H2 0.9800
C2 H3 0.9800
C3 C7 1.524(4)
C3 C4 1.534(4)
C3 H4 0.9900
C4 C5 1.535(4)
C4 H5 0.9800
C4 H6 0.9800
C5 C8 1.512(4)
C5 H7 0.9900
C6 C9 1.524(4)
C6 H8 0.9800
C6 H9 0.9800
C7 C9 1.526(4)
C7 H10 0.9800
C7 H11 0.9800
C8 C9 1.523(4)
C8 H12 0.9800
C8 H13 0.9800
C9 H14 0.9900
